data_2237353
loop_
_publ_author_name
'Shafiq, Muhammad'
'Tahir, M. Nawaz'
'Harrison, William T. A.'
'Bokhari, Tanveer Hussain'
'Safder, Muhammad'

_publ_section_title
;
 1-Ethyl-4-{2-[1-(4-methylphenyl)ethylidene]hydrazinylidene}-3,4-dihydro-1<i>H</i>-2\l^6^,1-benzothiazine-2,2-dione
;
_journal_coeditor_code LD2091
_journal_issue 2
_journal_name_full 'Acta Crystallographica Section E'
_journal_page_first o200
_journal_paper_doi 10.1107/S1600536813000202
_journal_volume 69
_journal_year 2013
_chemical_formula_iupac 'C19 H21 N3 O2 S'
_chemical_formula_moiety 'C19 H21 N3 O2 S'
_chemical_formula_sum 'C19 H21 N3 O2 S'
_chemical_formula_weight 355.45
_chemical_name_systematic
1-Ethyl-4-{2-[1-(4-methylphenyl)ethylidene]hydrazinylidene}-3,4-dihydro-1<i>H</i>-2\l^6^,1-benzothiazine-2,2-dione
_space_group_IT_number 14
_symmetry_cell_setting monoclinic
_symmetry_space_group_name_Hall '-P 2yn'
_symmetry_space_group_name_H-M 'P 1 21/n 1'
_atom_sites_solution_hydrogens geom
_atom_sites_solution_primary direct
_atom_sites_solution_secondary difmap
_audit_creation_method SHELXL-97
_cell_angle_alpha 90.00
_cell_angle_beta 111.644(3)
_cell_angle_gamma 90.00
_cell_formula_units_Z 4
_cell_length_a 15.9018(10)
_cell_length_b 7.3716(4)
_cell_length_c 16.8376(10)
_cell_measurement_reflns_used 335
_cell_measurement_temperature 296(2)
_cell_measurement_theta_max 23.50
_cell_measurement_theta_min 3.10
_cell_volume 1834.57(19)
_computing_cell_refinement 'SAINT (Bruker, 2007)'
_computing_data_collection 'APEX2 (Bruker, 2007)'
_computing_data_reduction 'SAINT (Bruker, 2007)'
_computing_molecular_graphics 'ORTEP-3 (Farrugia, 2012)'
_computing_publication_material 'SHELXL97 (Sheldrick, 2008)'
_computing_structure_refinement 'SHELXL97 (Sheldrick, 2008)'
_computing_structure_solution 'SHELXS97 (Sheldrick, 2008)'
_diffrn_ambient_temperature 296(2)
_diffrn_measured_fraction_theta_full 0.999
_diffrn_measured_fraction_theta_max 0.999
_diffrn_measurement_device_type 'Bruker APEXII CCD'
_diffrn_measurement_method \w
_diffrn_radiation_monochromator graphite
_diffrn_radiation_source 'fine-focus sealed tube'
_diffrn_radiation_type MoK\a
_diffrn_radiation_wavelength 0.71073
_diffrn_reflns_av_R_equivalents 0.0250
_diffrn_reflns_av_sigmaI/netI 0.0287
_diffrn_reflns_limit_h_max 18
_diffrn_reflns_limit_h_min -19
_diffrn_reflns_limit_k_max 8
_diffrn_reflns_limit_k_min -9
_diffrn_reflns_limit_l_max 20
_diffrn_reflns_limit_l_min -18
_diffrn_reflns_number 14168
_diffrn_reflns_theta_full 26.00
_diffrn_reflns_theta_max 26.00
_diffrn_reflns_theta_min 1.51
_diffrn_standards_decay_% 0
_exptl_absorpt_coefficient_mu 0.193
_exptl_absorpt_correction_T_max 0.955
_exptl_absorpt_correction_T_min 0.937
_exptl_absorpt_correction_type multi-scan
_exptl_absorpt_process_details '(SADABS; Bruker, 2007)'
_exptl_crystal_colour yellow
_exptl_crystal_density_diffrn 1.287
_exptl_crystal_density_method 'not measured'
_exptl_crystal_description prism
_exptl_crystal_F_000 752
_exptl_crystal_size_max 0.34
_exptl_crystal_size_mid 0.26
_exptl_crystal_size_min 0.24
_refine_diff_density_max 0.449
_refine_diff_density_min -0.402
_refine_ls_extinction_method none
_refine_ls_goodness_of_fit_ref 1.024
_refine_ls_hydrogen_treatment constr
_refine_ls_matrix_type full
_refine_ls_number_parameters 229
_refine_ls_number_reflns 3597
_refine_ls_number_restraints 0
_refine_ls_restrained_S_all 1.024
_refine_ls_R_factor_all 0.0703
_refine_ls_R_factor_gt 0.0481
_refine_ls_shift/su_max 0.001
_refine_ls_shift/su_mean 0.000
_refine_ls_structure_factor_coef Fsqd
_refine_ls_weighting_details 'calc w=1/[\s^2^(Fo^2^)+(0.0649P)^2^+0.6783P] where P=(Fo^2^+2Fc^2^)/3'
_refine_ls_weighting_scheme calc
_refine_ls_wR_factor_gt 0.1232
_refine_ls_wR_factor_ref 0.1387
_reflns_number_gt 2598
_reflns_number_total 3597
_reflns_threshold_expression I>2\s(I)
_cod_data_source_file ld2091.cif
_cod_data_source_block I
_cod_original_sg_symbol_H-M 'P 21/n'
_cod_database_code 2237353
_cod_database_fobs_code 2237353

loop_
_symmetry_equiv_pos_as_xyz
'x, y, z'
'-x+1/2, y+1/2, -z+1/2'
'-x, -y, -z'
'x-1/2, -y-1/2, z-1/2'

loop_
_atom_site_type_symbol
_atom_site_label
_atom_site_fract_x
_atom_site_fract_y
_atom_site_fract_z
_atom_site_U_iso_or_equiv
_atom_site_adp_type
_atom_site_calc_flag
_atom_site_refinement_flags
_atom_site_occupancy
_atom_site_symmetry_multiplicity
C C1 0.53653(13) 0.1072(3) 0.23121(12) 0.0401(5) Uani d . 1 1
C C2 0.62165(14) 0.1299(3) 0.22572(14) 0.0504(6) Uani d . 1 1
H H2 0.6306 0.2260 0.1940 0.060 Uiso calc R 1 1
C C3 0.69200(16) 0.0146(4) 0.26570(16) 0.0610(7) Uani d . 1 1
H H3 0.7478 0.0324 0.2609 0.073 Uiso calc R 1 1
C C4 0.67962(16) -0.1279(4) 0.31306(17) 0.0629(7) Uani d . 1 1
H H4 0.7274 -0.2057 0.3411 0.076 Uiso calc R 1 1
C C5 0.59694(17) -0.1552(3) 0.31882(16) 0.0609(7) Uani d . 1 1
H H5 0.5891 -0.2528 0.3504 0.073 Uiso calc R 1 1
C C6 0.52430(14) -0.0399(3) 0.27836(14) 0.0460(5) Uani d . 1 1
C C7 0.4152(2) -0.2572(4) 0.3072(2) 0.0795(9) Uani d . 1 1
H H7A 0.3511 -0.2787 0.2768 0.095 Uiso calc R 1 1
H H7B 0.4483 -0.3488 0.2894 0.095 Uiso calc R 1 1
C C8 0.4360(3) -0.2746(6) 0.3986(3) 0.1315(16) Uani d . 1 1
H H8A 0.4972 -0.2366 0.4293 0.197 Uiso calc R 1 1
H H8B 0.4290 -0.3989 0.4121 0.197 Uiso calc R 1 1
H H8C 0.3954 -0.1999 0.4147 0.197 Uiso calc R 1 1
C C9 0.37033(14) 0.2050(3) 0.18892(14) 0.0478(5) Uani d . 1 1
H H9A 0.3372 0.1275 0.1410 0.057 Uiso calc R 1 1
H H9B 0.3380 0.3191 0.1820 0.057 Uiso calc R 1 1
C C10 0.46398(13) 0.2394(3) 0.18915(12) 0.0411(5) Uani d . 1 1
C C11 0.43384(14) 0.6397(3) 0.08403(13) 0.0451(5) Uani d . 1 1
C C12 0.52607(16) 0.6781(3) 0.08357(17) 0.0603(6) Uani d . 1 1
H H12A 0.5486 0.7891 0.1138 0.090 Uiso calc R 1 1
H H12B 0.5226 0.6896 0.0257 0.090 Uiso calc R 1 1
H H12C 0.5661 0.5804 0.1110 0.090 Uiso calc R 1 1
C C13 0.36016(14) 0.7729(3) 0.04561(13) 0.0443(5) Uani d . 1 1
C C14 0.36872(17) 0.9137(3) -0.00555(15) 0.0558(6) Uani d . 1 1
H H14 0.4221 0.9255 -0.0157 0.067 Uiso calc R 1 1
C C15 0.30017(17) 1.0357(4) -0.04138(15) 0.0620(7) Uani d . 1 1
H H15 0.3081 1.1287 -0.0753 0.074 Uiso calc R 1 1
C C16 0.21992(17) 1.0238(3) -0.02836(14) 0.0553(6) Uani d . 1 1
C C17 0.21100(16) 0.8847(3) 0.02377(14) 0.0532(6) Uani d . 1 1
H H17 0.1578 0.8748 0.0344 0.064 Uiso calc R 1 1
C C18 0.27955(15) 0.7613(3) 0.05990(13) 0.0497(5) Uani d . 1 1
H H18 0.2719 0.6691 0.0943 0.060 Uiso calc R 1 1
C C19 0.1445(2) 1.1567(5) -0.0695(2) 0.0903(10) Uani d . 1 1
H H19A 0.1632 1.2757 -0.0467 0.135 Uiso calc R 1 1
H H19B 0.0920 1.1212 -0.0580 0.135 Uiso calc R 1 1
H H19C 0.1301 1.1580 -0.1302 0.135 Uiso calc R 1 1
S S1 0.37561(4) 0.10183(9) 0.28376(4) 0.0544(2) Uani d . 1 1
O O1 0.42132(12) 0.2209(3) 0.35183(11) 0.0773(6) Uani d . 1 1
O O2 0.28939(11) 0.0333(3) 0.27645(13) 0.0771(6) Uani d . 1 1
N N1 0.43901(13) -0.0742(3) 0.28385(14) 0.0600(6) Uani d . 1 1
N N2 0.48467(12) 0.3786(3) 0.15443(12) 0.0536(5) Uani d . 1 1
N N3 0.41244(13) 0.4972(3) 0.11660(12) 0.0546(5) Uani d . 1 1

loop_
_atom_site_aniso_label
_atom_site_aniso_U_11
_atom_site_aniso_U_22
_atom_site_aniso_U_33
_atom_site_aniso_U_12
_atom_site_aniso_U_13
_atom_site_aniso_U_23
C1 0.0382(11) 0.0417(12) 0.0417(10) 0.0006(9) 0.0160(8) -0.0016(9)
C2 0.0434(12) 0.0530(14) 0.0597(13) 0.0020(10) 0.0248(10) 0.0066(11)
C3 0.0432(13) 0.0687(17) 0.0777(16) 0.0086(11) 0.0300(12) 0.0084(14)
C4 0.0482(14) 0.0678(17) 0.0753(16) 0.0203(12) 0.0257(12) 0.0186(13)
C5 0.0576(15) 0.0597(16) 0.0716(15) 0.0152(12) 0.0311(12) 0.0236(13)
C6 0.0406(12) 0.0484(13) 0.0526(12) 0.0046(9) 0.0214(9) 0.0069(10)
C7 0.0672(18) 0.071(2) 0.109(2) -0.0089(14) 0.0431(17) 0.0118(17)
C8 0.167(4) 0.132(4) 0.138(3) 0.049(3) 0.105(3) 0.063(3)
C9 0.0376(11) 0.0468(13) 0.0555(12) 0.0009(9) 0.0132(9) 0.0071(10)
C10 0.0383(11) 0.0425(12) 0.0425(10) 0.0002(9) 0.0146(9) 0.0005(9)
C11 0.0472(12) 0.0440(13) 0.0459(11) -0.0017(9) 0.0194(9) 0.0027(10)
C12 0.0517(14) 0.0525(15) 0.0792(16) -0.0029(11) 0.0272(12) 0.0070(13)
C13 0.0477(12) 0.0415(12) 0.0425(10) -0.0024(9) 0.0150(9) 0.0020(9)
C14 0.0538(14) 0.0563(15) 0.0589(13) -0.0025(11) 0.0227(11) 0.0149(11)
C15 0.0665(16) 0.0588(16) 0.0601(14) 0.0018(12) 0.0226(12) 0.0227(12)
C16 0.0605(15) 0.0522(14) 0.0467(12) 0.0083(11) 0.0122(11) 0.0093(11)
C17 0.0489(13) 0.0597(15) 0.0511(12) 0.0041(11) 0.0186(10) 0.0026(11)
C18 0.0528(13) 0.0472(13) 0.0492(12) -0.0005(10) 0.0191(10) 0.0074(10)
C19 0.083(2) 0.099(2) 0.089(2) 0.0348(18) 0.0322(17) 0.0373(19)
S1 0.0401(3) 0.0653(4) 0.0638(4) 0.0066(3) 0.0262(3) 0.0137(3)
O1 0.0671(12) 0.1064(16) 0.0636(10) 0.0069(10) 0.0302(9) -0.0119(10)
O2 0.0449(10) 0.0878(13) 0.1101(15) 0.0094(9) 0.0422(10) 0.0334(11)
N1 0.0461(11) 0.0570(13) 0.0836(14) 0.0062(9) 0.0316(10) 0.0266(11)
N2 0.0456(11) 0.0509(12) 0.0679(12) 0.0070(8) 0.0251(9) 0.0179(10)
N3 0.0481(11) 0.0499(12) 0.0687(12) 0.0076(9) 0.0249(9) 0.0193(10)

loop_
_atom_type_symbol
_atom_type_description
_atom_type_scat_dispersion_real
_atom_type_scat_dispersion_imag
_atom_type_scat_source
C C 0.0033 0.0016 'International Tables Vol C Tables 4.2.6.8 and 6.1.1.4'
H H 0.0000 0.0000 'International Tables Vol C Tables 4.2.6.8 and 6.1.1.4'
N N 0.0061 0.0033 'International Tables Vol C Tables 4.2.6.8 and 6.1.1.4'
O O 0.0106 0.0060 'International Tables Vol C Tables 4.2.6.8 and 6.1.1.4'
S S 0.1246 0.1234 'International Tables Vol C Tables 4.2.6.8 and 6.1.1.4'

loop_
_geom_angle_atom_site_label_1
_geom_angle_atom_site_label_2
_geom_angle_atom_site_label_3
_geom_angle
C6 C1 C2 118.04(19)
C6 C1 C10 122.43(18)
C2 C1 C10 119.52(19)
C3 C2 C1 121.9(2)
C3 C2 H2 119.1
C1 C2 H2 119.1
C2 C3 C4 119.6(2)
C2 C3 H3 120.2
C4 C3 H3 120.2
C5 C4 C3 120.0(2)
C5 C4 H4 120.0
C3 C4 H4 120.0
C4 C5 C6 121.4(2)
C4 C5 H5 119.3
C6 C5 H5 119.3
C5 C6 C1 119.1(2)
C5 C6 N1 120.1(2)
C1 C6 N1 120.82(18)
C8 C7 N1 112.2(3)
C8 C7 H7A 109.2
N1 C7 H7A 109.2
C8 C7 H7B 109.2
N1 C7 H7B 109.2
H7A C7 H7B 107.9
C7 C8 H8A 109.5
C7 C8 H8B 109.5
H8A C8 H8B 109.5
C7 C8 H8C 109.5
H8A C8 H8C 109.5
H8B C8 H8C 109.5
C10 C9 S1 110.92(14)
C10 C9 H9A 109.5
S1 C9 H9A 109.5
C10 C9 H9B 109.5
S1 C9 H9B 109.5
H9A C9 H9B 108.0
N2 C10 C1 117.42(19)
N2 C10 C9 123.51(19)
C1 C10 C9 119.07(18)
N3 C11 C13 115.83(19)
N3 C11 C12 124.8(2)
C13 C11 C12 119.40(19)
C11 C12 H12A 109.5
C11 C12 H12B 109.5
H12A C12 H12B 109.5
C11 C12 H12C 109.5
H12A C12 H12C 109.5
H12B C12 H12C 109.5
C14 C13 C18 117.4(2)
C14 C13 C11 121.6(2)
C18 C13 C11 120.97(19)
C15 C14 C13 121.4(2)
C15 C14 H14 119.3
C13 C14 H14 119.3
C14 C15 C16 121.5(2)
C14 C15 H15 119.3
C16 C15 H15 119.3
C15 C16 C17 117.7(2)
C15 C16 C19 120.9(2)
C17 C16 C19 121.4(2)
C18 C17 C16 121.2(2)
C18 C17 H17 119.4
C16 C17 H17 119.4
C17 C18 C13 120.9(2)
C17 C18 H18 119.6
C13 C18 H18 119.6
C16 C19 H19A 109.5
C16 C19 H19B 109.5
H19A C19 H19B 109.5
C16 C19 H19C 109.5
H19A C19 H19C 109.5
H19B C19 H19C 109.5
O1 S1 O2 118.78(12)
O1 S1 N1 110.96(11)
O2 S1 N1 106.91(11)
O1 S1 C9 107.98(12)
O2 S1 C9 110.88(10)
N1 S1 C9 99.65(11)
C6 N1 C7 121.4(2)
C6 N1 S1 117.47(16)
C7 N1 S1 119.90(17)
C10 N2 N3 113.76(18)
C11 N3 N2 113.78(19)

loop_
_geom_bond_atom_site_label_1
_geom_bond_atom_site_label_2
_geom_bond_distance
C1 C6 1.399(3)
C1 C2 1.400(3)
C1 C10 1.477(3)
C2 C3 1.368(3)
C2 H2 0.9300
C3 C4 1.376(3)
C3 H3 0.9300
C4 C5 1.368(3)
C4 H4 0.9300
C5 C6 1.393(3)
C5 H5 0.9300
C6 N1 1.416(3)
C7 C8 1.456(5)
C7 N1 1.493(3)
C7 H7A 0.9700
C7 H7B 0.9700
C8 H8A 0.9600
C8 H8B 0.9600
C8 H8C 0.9600
C9 C10 1.509(3)
C9 S1 1.742(2)
C9 H9A 0.9700
C9 H9B 0.9700
C10 N2 1.282(3)
C11 N3 1.287(3)
C11 C13 1.482(3)
C11 C12 1.497(3)
C12 H12A 0.9600
C12 H12B 0.9600
C12 H12C 0.9600
C13 C14 1.387(3)
C13 C18 1.391(3)
C14 C15 1.370(3)
C14 H14 0.9300
C15 C16 1.375(3)
C15 H15 0.9300
C16 C17 1.391(3)
C16 C19 1.505(3)
C17 C18 1.377(3)
C17 H17 0.9300
C18 H18 0.9300
C19 H19A 0.9600
C19 H19B 0.9600
C19 H19C 0.9600
S1 O1 1.4135(19)
S1 O2 1.4233(17)
S1 N1 1.643(2)
N2 N3 1.397(2)

loop_
_geom_hbond_atom_site_label_D
_geom_hbond_atom_site_label_H
_geom_hbond_atom_site_label_A
_geom_hbond_site_symmetry_A
_geom_hbond_distance_DH
_geom_hbond_distance_HA
_geom_hbond_distance_DA
_geom_hbond_angle_DHA
C7 H7A O2 2_545 0.97 2.50 3.402(4) 155
C9 H9A Cg3 1_545 0.97 2.67 3.613(2) 165

loop_
_geom_torsion_atom_site_label_1
_geom_torsion_atom_site_label_2
_geom_torsion_atom_site_label_3
_geom_torsion_atom_site_label_4
_geom_torsion
C6 C1 C2 C3 -0.8(3)
C10 C1 C2 C3 177.9(2)
C1 C2 C3 C4 -0.2(4)
C2 C3 C4 C5 1.0(4)
C3 C4 C5 C6 -0.8(4)
C4 C5 C6 C1 -0.3(4)
C4 C5 C6 N1 178.5(2)
C2 C1 C6 C5 1.1(3)
C10 C1 C6 C5 -177.7(2)
C2 C1 C6 N1 -177.7(2)
C10 C1 C6 N1 3.6(3)
C6 C1 C10 N2 173.5(2)
C2 C1 C10 N2 -5.2(3)
C6 C1 C10 C9 -6.5(3)
C2 C1 C10 C9 174.75(19)
S1 C9 C10 N2 -144.76(19)
S1 C9 C10 C1 35.3(2)
N3 C11 C13 C14 -167.5(2)
C12 C11 C13 C14 13.1(3)
N3 C11 C13 C18 12.7(3)
C12 C11 C13 C18 -166.7(2)
C18 C13 C14 C15 -0.7(3)
C11 C13 C14 C15 179.6(2)
C13 C14 C15 C16 -0.1(4)
C14 C15 C16 C17 1.0(4)
C14 C15 C16 C19 -178.8(3)
C15 C16 C17 C18 -1.1(3)
C19 C16 C17 C18 178.7(2)
C16 C17 C18 C13 0.3(3)
C14 C13 C18 C17 0.5(3)
C11 C13 C18 C17 -179.7(2)
C10 C9 S1 O1 61.17(18)
C10 C9 S1 O2 -167.11(16)
C10 C9 S1 N1 -54.73(18)
C5 C6 N1 C7 -19.6(4)
C1 C6 N1 C7 159.1(2)
C5 C6 N1 S1 147.7(2)
C1 C6 N1 S1 -33.5(3)
C8 C7 N1 C6 92.8(3)
C8 C7 N1 S1 -74.3(3)
O1 S1 N1 C6 -57.8(2)
O2 S1 N1 C6 171.25(17)
C9 S1 N1 C6 55.80(19)
O1 S1 N1 C7 109.8(2)
O2 S1 N1 C7 -21.2(2)
C9 S1 N1 C7 -136.6(2)
C1 C10 N2 N3 -179.62(17)
C9 C10 N2 N3 0.4(3)
C13 C11 N3 N2 -178.06(18)
C12 C11 N3 N2 1.3(3)
C10 N2 N3 C11 177.98(19)

loop_
_cod_related_entry_id
_cod_related_entry_database
_cod_related_entry_code
1 ChemSpider 30658313
